data_4119731
loop_
_publ_author_name
'Koichiro Mikami'
'Alexander T. Lonnecker'
'Tiffany P. Gustafson'
'Nathanael F. Zinnel'
'Pei-Jing Pai'
'David H. Russell'
'Karen L. Wooley'

_publ_section_title
;
 Polycarbonates Derived from Glucose via an Organocatalytic Approach
;
_journal_name_full 'Journal of the American Chemical Society'
_journal_page_first 6826
_journal_page_last 6829
_journal_paper_doi 10.1021/ja402319m
_journal_volume 135
_journal_year 2013
_chemical_absolute_configuration rm
_chemical_formula_sum 'C9 H18 O6'
_chemical_formula_weight 222.24
_chemical_name_systematic
;
 ?
;
_space_group_IT_number 154
_symmetry_cell_setting trigonal
_symmetry_space_group_name_Hall 'P 32 2"'
_symmetry_space_group_name_H-M 'P 32 2 1'
_atom_sites_solution_hydrogens geom
_atom_sites_solution_primary direct
_atom_sites_solution_secondary difmap
_audit_creation_method SHELXL-97
_cell_angle_alpha 90.00
_cell_angle_beta 90.00
_cell_angle_gamma 120.00
_cell_formula_units_Z 6
_cell_length_a 9.4244(2)
_cell_length_b 9.4244(2)
_cell_length_c 22.8217(5)
_cell_measurement_reflns_used 9618
_cell_measurement_temperature 110(2)
_cell_measurement_theta_max 27.38
_cell_measurement_theta_min 2.50
_cell_volume 1755.44(7)
_computing_cell_refinement 'Bruker APEXII'
_computing_data_collection 'Bruker APEXII'
_computing_data_reduction 'Bruker SAINT'
_computing_molecular_graphics 'Bruker SHELXTL'
_computing_publication_material 'Bruker SHELXTL'
_computing_structure_refinement 'SHELXL-97 (Sheldrick, 2008)'
_computing_structure_solution 'SHELXS-97 (Sheldrick, 2008)'
_diffrn_ambient_temperature 110(2)
_diffrn_measured_fraction_theta_full 0.989
_diffrn_measured_fraction_theta_max 0.989
_diffrn_measurement_device_type 'Bruker APEX-II CCD'
_diffrn_measurement_method '\f and \w scans'
_diffrn_radiation_monochromator graphite
_diffrn_radiation_source 'fine-focus sealed tube'
_diffrn_radiation_type MoK\a
_diffrn_radiation_wavelength 0.71073
_diffrn_reflns_av_R_equivalents 0.0320
_diffrn_reflns_av_sigmaI/netI 0.0105
_diffrn_reflns_limit_h_max 12
_diffrn_reflns_limit_h_min -12
_diffrn_reflns_limit_k_max 12
_diffrn_reflns_limit_k_min -12
_diffrn_reflns_limit_l_max 29
_diffrn_reflns_limit_l_min -29
_diffrn_reflns_number 50718
_diffrn_reflns_theta_full 27.47
_diffrn_reflns_theta_max 27.47
_diffrn_reflns_theta_min 2.50
_exptl_absorpt_coefficient_mu 0.106
_exptl_absorpt_correction_T_max 0.9660
_exptl_absorpt_correction_T_min 0.9536
_exptl_absorpt_correction_type multi-scan
_exptl_absorpt_process_details sadabs
_exptl_crystal_colour 'colorless '
_exptl_crystal_density_diffrn 1.261
_exptl_crystal_description block
_exptl_crystal_F_000 720
_exptl_crystal_size_max 0.45
_exptl_crystal_size_mid 0.34
_exptl_crystal_size_min 0.33
_refine_diff_density_max 0.212
_refine_diff_density_min -0.180
_refine_diff_density_rms 0.031
_refine_ls_abs_structure_details 'Flack H D (1983), Acta Cryst. A39, 876-881'
_refine_ls_abs_structure_Flack -0.2(7)
_refine_ls_extinction_method none
_refine_ls_goodness_of_fit_ref 1.054
_refine_ls_hydrogen_treatment constr
_refine_ls_matrix_type full
_refine_ls_number_parameters 141
_refine_ls_number_reflns 2664
_refine_ls_number_restraints 0
_refine_ls_restrained_S_all 1.054
_refine_ls_R_factor_all 0.0313
_refine_ls_R_factor_gt 0.0292
_refine_ls_shift/su_max 0.007
_refine_ls_shift/su_mean 0.000
_refine_ls_structure_factor_coef Fsqd
_refine_ls_weighting_details 'calc w=1/[\s^2^(Fo^2^)+(0.0479P)^2^+0.2045P] where P=(Fo^2^+2Fc^2^)/3'
_refine_ls_weighting_scheme calc
_refine_ls_wR_factor_gt 0.0780
_refine_ls_wR_factor_ref 0.0798
_reflns_number_gt 2527
_reflns_number_total 2664
_reflns_threshold_expression >2sigma(I)
_cod_data_source_file ja402319m_si_004.cif
_cod_data_source_block kw5
_cod_original_formula_sum 'C6.75 H13.50 O4.50'
_cod_database_code 4119731

loop_
_symmetry_equiv_pos_as_xyz
'x, y, z'
'-y, x-y, z+2/3'
'-x+y, -x, z+1/3'
'x-y, -y, -z+1/3'
'-x, -x+y, -z+2/3'
'y, x, -z'

loop_
_atom_site_label
_atom_site_type_symbol
_atom_site_fract_x
_atom_site_fract_y
_atom_site_fract_z
_atom_site_U_iso_or_equiv
_atom_site_adp_type
_atom_site_occupancy
_atom_site_symmetry_multiplicity
_atom_site_calc_flag
_atom_site_refinement_flags
O1 O 1.18405(10) 0.77541(12) 0.76325(3) 0.0347(2) Uani 1 1 d .
H1 H 1.2273 0.7473 0.7369 0.052 Uiso 1 1 calc R
O2 O 0.99054(10) 0.63595(10) 0.66047(3) 0.02988(18) Uani 1 1 d .
O3 O 0.66089(11) 0.21115(12) 0.64249(4) 0.0406(2) Uani 1 1 d .
O4 O 0.65545(11) 0.26265(11) 0.76514(3) 0.0344(2) Uani 1 1 d .
O5 O 0.74397(11) 0.52744(13) 0.60856(4) 0.0390(2) Uani 1 1 d .
O6 O 0.74771(11) 0.60472(11) 0.78938(3) 0.03127(19) Uani 1 1 d .
H6 H 0.7670 0.5941 0.8246 0.047 Uiso 1 1 calc R
C1 C 1.08127(16) 0.82745(15) 0.73730(5) 0.0340(3) Uani 1 1 d .
H1A H 1.1445 0.9119 0.7074 0.041 Uiso 1 1 calc R
H1B H 1.0464 0.8785 0.7677 0.041 Uiso 1 1 calc R
C2 C 0.93029(14) 0.68827(15) 0.70872(4) 0.0278(2) Uani 1 1 d .
H2 H 0.8594 0.7310 0.6934 0.033 Uiso 1 1 calc R
C3 C 0.86723(14) 0.49913(16) 0.63008(5) 0.0327(3) Uani 1 1 d .
H3 H 0.9181 0.4724 0.5965 0.039 Uiso 1 1 calc R
C4 C 0.78638(14) 0.35229(15) 0.67107(5) 0.0307(2) Uani 1 1 d .
H4 H 0.8714 0.3275 0.6860 0.037 Uiso 1 1 calc R
C5 C 0.7220(2) 0.1350(2) 0.60473(9) 0.0749(6) Uani 1 1 d .
H5A H 0.7650 0.2005 0.5690 0.112 Uiso 1 1 calc R
H5B H 0.6333 0.0251 0.5945 0.112 Uiso 1 1 calc R
H5C H 0.8099 0.1268 0.6245 0.112 Uiso 1 1 calc R
C6 C 0.83190(13) 0.54982(13) 0.75217(4) 0.0246(2) Uani 1 1 d .
H6A H 0.9092 0.5304 0.7763 0.029 Uiso 1 1 calc R
C7 C 0.70928(13) 0.39048(14) 0.72261(4) 0.0264(2) Uani 1 1 d .
H7 H 0.6134 0.3992 0.7086 0.032 Uiso 1 1 calc R
C8 C 0.4867(2) 0.1766(3) 0.77449(10) 0.0650(5) Uani 1 1 d .
H8A H 0.4509 0.2523 0.7881 0.098 Uiso 1 1 calc R
H8B H 0.4600 0.0917 0.8042 0.098 Uiso 1 1 calc R
H8C H 0.4306 0.1253 0.7378 0.098 Uiso 1 1 calc R
C9 C 0.7958(2) 0.6394(2) 0.56084(6) 0.0523(4) Uani 1 1 d .
H9A H 0.8890 0.7445 0.5731 0.078 Uiso 1 1 calc R
H9B H 0.7054 0.6557 0.5485 0.078 Uiso 1 1 calc R
H9C H 0.8288 0.5951 0.5281 0.078 Uiso 1 1 calc R

loop_
_atom_site_aniso_label
_atom_site_aniso_U_11
_atom_site_aniso_U_22
_atom_site_aniso_U_33
_atom_site_aniso_U_23
_atom_site_aniso_U_13
_atom_site_aniso_U_12
O1 0.0290(4) 0.0447(5) 0.0251(4) -0.0083(3) -0.0016(3) 0.0145(4)
O2 0.0245(4) 0.0380(4) 0.0215(3) -0.0014(3) 0.0017(3) 0.0114(3)
O3 0.0319(5) 0.0401(5) 0.0392(5) -0.0141(4) -0.0018(4) 0.0101(4)
O4 0.0307(4) 0.0346(4) 0.0329(4) 0.0086(3) 0.0005(3) 0.0126(4)
O5 0.0302(4) 0.0568(6) 0.0228(4) 0.0062(4) -0.0018(3) 0.0164(4)
O6 0.0385(5) 0.0438(5) 0.0203(3) 0.0008(3) 0.0028(3) 0.0271(4)
C1 0.0364(6) 0.0299(6) 0.0290(5) 0.0003(5) -0.0001(5) 0.0115(5)
C2 0.0296(5) 0.0331(6) 0.0211(5) 0.0013(4) 0.0004(4) 0.0159(5)
C3 0.0252(5) 0.0435(7) 0.0222(5) -0.0056(5) 0.0000(4) 0.0118(5)
C4 0.0250(5) 0.0342(6) 0.0290(5) -0.0072(4) -0.0022(4) 0.0118(5)
C5 0.0561(10) 0.0561(10) 0.0821(13) -0.0387(10) 0.0193(9) 0.0054(8)
C6 0.0251(5) 0.0307(6) 0.0197(4) 0.0009(4) 0.0003(4) 0.0152(4)
C7 0.0234(5) 0.0323(6) 0.0223(4) 0.0028(4) 0.0006(4) 0.0130(5)
C8 0.0385(8) 0.0639(11) 0.0836(12) 0.0428(10) 0.0180(8) 0.0188(8)
C9 0.0504(9) 0.0719(10) 0.0283(6) 0.0127(7) 0.0001(6) 0.0259(8)

loop_
_atom_type_symbol
_atom_type_description
_atom_type_scat_dispersion_real
_atom_type_scat_dispersion_imag
_atom_type_scat_source
C C 0.0033 0.0016 'International Tables Vol C Tables 4.2.6.8 and 6.1.1.4'
H H 0.0000 0.0000 'International Tables Vol C Tables 4.2.6.8 and 6.1.1.4'
O O 0.0106 0.0060 'International Tables Vol C Tables 4.2.6.8 and 6.1.1.4'

loop_
_geom_angle_atom_site_label_1
_geom_angle_atom_site_label_2
_geom_angle_atom_site_label_3
_geom_angle
C1 O1 H1 109.5
C3 O2 C2 113.85(8)
C5 O3 C4 113.26(11)
C8 O4 C7 114.55(10)
C3 O5 C9 113.50(10)
C6 O6 H6 109.5
O1 C1 C2 112.86(10)
O1 C1 H1A 109.0
C2 C1 H1A 109.0
O1 C1 H1B 109.0
C2 C1 H1B 109.0
H1A C1 H1B 107.8
O2 C2 C1 105.41(9)
O2 C2 C6 112.33(9)
C1 C2 C6 111.43(9)
O2 C2 H2 109.2
C1 C2 H2 109.2
C6 C2 H2 109.2
O5 C3 O2 112.29(11)
O5 C3 C4 107.58(9)
O2 C3 C4 109.72(9)
O5 C3 H3 109.1
O2 C3 H3 109.1
C4 C3 H3 109.1
O3 C4 C7 107.73(9)
O3 C4 C3 111.89(9)
C7 C4 C3 110.01(10)
O3 C4 H4 109.1
C7 C4 H4 109.1
C3 C4 H4 109.1
O3 C5 H5A 109.5
O3 C5 H5B 109.5
H5A C5 H5B 109.5
O3 C5 H5C 109.5
H5A C5 H5C 109.5
H5B C5 H5C 109.5
O6 C6 C7 109.70(9)
O6 C6 C2 106.68(9)
C7 C6 C2 113.11(8)
O6 C6 H6A 109.1
C7 C6 H6A 109.1
C2 C6 H6A 109.1
O4 C7 C4 109.69(10)
O4 C7 C6 107.80(8)
C4 C7 C6 111.14(9)
O4 C7 H7 109.4
C4 C7 H7 109.4
C6 C7 H7 109.4
O4 C8 H8A 109.5
O4 C8 H8B 109.5
H8A C8 H8B 109.5
O4 C8 H8C 109.5
H8A C8 H8C 109.5
H8B C8 H8C 109.5
O5 C9 H9A 109.5
O5 C9 H9B 109.5
H9A C9 H9B 109.5
O5 C9 H9C 109.5
H9A C9 H9C 109.5
H9B C9 H9C 109.5

loop_
_geom_bond_atom_site_label_1
_geom_bond_atom_site_label_2
_geom_bond_distance
O1 C1 1.4159(16)
O1 H1 0.8400
O2 C3 1.4127(14)
O2 C2 1.4345(13)
O3 C5 1.4147(19)
O3 C4 1.4214(14)
O4 C8 1.3938(18)
O4 C7 1.4282(13)
O5 C3 1.4043(16)
O5 C9 1.4221(16)
O6 C6 1.4245(13)
O6 H6 0.8400
C1 C2 1.5179(16)
C1 H1A 0.9900
C1 H1B 0.9900
C2 C6 1.5283(15)
C2 H2 1.0000
C3 C4 1.5220(17)
C3 H3 1.0000
C4 C7 1.5173(15)
C4 H4 1.0000
C5 H5A 0.9800
C5 H5B 0.9800
C5 H5C 0.9800
C6 C7 1.5200(15)
C6 H6A 1.0000
C7 H7 1.0000
C8 H8A 0.9800
C8 H8B 0.9800
C8 H8C 0.9800
C9 H9A 0.9800
C9 H9B 0.9800
C9 H9C 0.9800

loop_
_geom_torsion_atom_site_label_1
_geom_torsion_atom_site_label_2
_geom_torsion_atom_site_label_3
_geom_torsion_atom_site_label_4
_geom_torsion
C3 O2 C2 C1 176.52(9)
C3 O2 C2 C6 54.99(12)
O1 C1 C2 O2 -66.22(11)
O1 C1 C2 C6 55.89(12)
C9 O5 C3 O2 71.23(13)
C9 O5 C3 C4 -167.94(11)
C2 O2 C3 O5 57.27(12)
C2 O2 C3 C4 -62.32(13)
C5 O3 C4 C7 -162.96(14)
C5 O3 C4 C3 76.00(16)
O5 C3 C4 O3 57.48(13)
O2 C3 C4 O3 179.91(9)
O5 C3 C4 C7 -62.24(11)
O2 C3 C4 C7 60.20(12)
O2 C2 C6 O6 -166.47(8)
C1 C2 C6 O6 75.50(11)
O2 C2 C6 C7 -45.77(12)
C1 C2 C6 C7 -163.80(10)
C8 O4 C7 C4 -116.58(15)
C8 O4 C7 C6 122.28(14)
O3 C4 C7 O4 66.44(12)
C3 C4 C7 O4 -171.36(9)
O3 C4 C7 C6 -174.45(9)
C3 C4 C7 C6 -52.24(12)
O6 C6 C7 O4 -75.18(10)
C2 C6 C7 O4 165.85(9)
O6 C6 C7 C4 164.58(9)
C2 C6 C7 C4 45.61(12)
